data_7719544
loop_
_publ_author_name
'Rodr&#xed;guez-Rey, Jos&#xe9; Luis'
'V&#xe1;zquez-Carballo, Irene'
'Sousa-Pedrares, Antonio'

_publ_section_title
;
 Unconventional coordination modes of carboranyl
 phosphine-iminophosphorane ligands.
;
_journal_issue 43
_journal_name_full 'Dalton transactions (Cambridge, England : 2003)'
_journal_page_first 16219
_journal_page_last 16240
_journal_paper_doi 10.1039/d5dt02122g
_journal_volume 54
_journal_year 2025
_chemical_formula_sum 'C74 H106 B20 Cl4 N2 O8 P4 Pd2'
_chemical_formula_weight 1846.28
_space_group_crystal_system monoclinic
_space_group_IT_number 14
_space_group_name_Hall '-P 2ybc'
_space_group_name_H-M_alt 'P 1 21/c 1'
_atom_sites_solution_hydrogens geom
_atom_sites_solution_primary direct
_audit_creation_method SHELXL-2019/3
_audit_update_record
;
2025-05-16 deposited with the CCDC.	2025-09-29 downloaded from the CCDC.
;
_cell_angle_alpha 90
_cell_angle_beta 98.497(3)
_cell_angle_gamma 90
_cell_formula_units_Z 2
_cell_length_a 10.7366(6)
_cell_length_b 12.1515(7)
_cell_length_c 35.5344(16)
_cell_measurement_reflns_used 1805
_cell_measurement_temperature 100(2)
_cell_measurement_theta_max 27.78
_cell_measurement_theta_min 2.55
_cell_volume 4585.1(4)
_computing_cell_refinement 'BRUKER APEX3'
_computing_data_collection 'BRUKER APEX3'
_computing_data_reduction 'Bruker SAINT'
_computing_molecular_graphics 'Ortep for Windows (Farrugia, 2012)'
_computing_structure_refinement 'SHELXL-2019/2 (Sheldrick, 2019)'
_computing_structure_solution 'SHELXT-2018/2 (Sheldrick, 2015)'
_diffrn_ambient_temperature 100(2)
_diffrn_measured_fraction_theta_full 0.999
_diffrn_measured_fraction_theta_max 0.999
_diffrn_measurement_device_type 'Bruker Kappa APEXII CCD'
_diffrn_measurement_method 'omega and phi scans'
_diffrn_radiation_type MoK\a
_diffrn_radiation_wavelength 0.71073
_diffrn_reflns_av_R_equivalents 0.0558
_diffrn_reflns_av_unetI/netI 0.0422
_diffrn_reflns_Laue_measured_fraction_full 0.999
_diffrn_reflns_Laue_measured_fraction_max 0.999
_diffrn_reflns_limit_h_max 14
_diffrn_reflns_limit_h_min -14
_diffrn_reflns_limit_k_max 16
_diffrn_reflns_limit_k_min -16
_diffrn_reflns_limit_l_max 47
_diffrn_reflns_limit_l_min -43
_diffrn_reflns_number 83491
_diffrn_reflns_point_group_measured_fraction_full 0.999
_diffrn_reflns_point_group_measured_fraction_max 0.999
_diffrn_reflns_theta_full 25.242
_diffrn_reflns_theta_max 28.281
_diffrn_reflns_theta_min 1.918
_exptl_absorpt_coefficient_mu 0.629
_exptl_absorpt_correction_T_max 0.8748
_exptl_absorpt_correction_T_min 0.7927
_exptl_absorpt_correction_type multi-scan
_exptl_absorpt_process_details
;
 Sheldrick, G.M. SADABS: Program for absorption correction
 using area detector data. University of G\"ottingen, Germany, 1996.
;
_exptl_crystal_colour Orange
_exptl_crystal_density_diffrn 1.337
_exptl_crystal_description Plate
_exptl_crystal_F_000 1896
_exptl_crystal_size_max 0.260
_exptl_crystal_size_mid 0.160
_exptl_crystal_size_min 0.040
_refine_diff_density_max 0.844
_refine_diff_density_min -0.484
_refine_diff_density_rms 0.080
_refine_ls_extinction_method none
_refine_ls_goodness_of_fit_ref 1.026
_refine_ls_hydrogen_treatment constr
_refine_ls_matrix_type full
_refine_ls_number_parameters 613
_refine_ls_number_reflns 11381
_refine_ls_number_restraints 0
_refine_ls_restrained_S_all 1.026
_refine_ls_R_factor_all 0.0566
_refine_ls_R_factor_gt 0.0374
_refine_ls_shift/su_max 0.000
_refine_ls_shift/su_mean 0.000
_refine_ls_structure_factor_coef Fsqd
_refine_ls_weighting_details 'w=1/[\s^2^(Fo^2^)+(0.0291P)^2^+5.4006P] where P=(Fo^2^+2Fc^2^)/3'
_refine_ls_weighting_scheme calc
_refine_ls_wR_factor_gt 0.0771
_refine_ls_wR_factor_ref 0.0845
_reflns_Friedel_coverage 0.000
_reflns_number_gt 8866
_reflns_number_total 11381
_reflns_threshold_expression 'I > 2\s(I)'
_cod_data_source_file d5dt02122g2.cif
_cod_data_source_block Pd2
_cod_depositor_comments 'Adding full bibliography for 7719538--7719544.cif.'
_cod_original_sg_symbol_H-M 'P 21/c'
_cod_database_code 7719544
_shelx_shelxl_version_number 2019/3
_shelx_space_group_comment
;
The symmetry employed for this shelxl refinement is uniquely defined
by the following loop, which should always be used as a source of
symmetry information in preference to the above space-group names.
They are only intended as comments.
;
_shelx_estimated_absorpt_t_min 0.854
_shelx_estimated_absorpt_t_max 0.975

loop_
_space_group_symop_operation_xyz
'x, y, z'
'-x, y+1/2, -z+1/2'
'-x, -y, -z'
'x, -y-1/2, z-1/2'

loop_
_atom_site_label
_atom_site_type_symbol
_atom_site_fract_x
_atom_site_fract_y
_atom_site_fract_z
_atom_site_U_iso_or_equiv
_atom_site_adp_type
_atom_site_occupancy
_atom_site_site_symmetry_order
_atom_site_calc_flag
_atom_site_refinement_flags_posn
_atom_site_refinement_flags_adp
_atom_site_refinement_flags_occupancy
_atom_site_disorder_assembly
_atom_site_disorder_group
Pd1 Pd 0.41476(2) 0.12050(2) 0.00543(2) 0.01524(5) Uani 1 1 d . . . . .
Cl1 Cl 0.44411(6) 0.25985(5) 0.04842(2) 0.02515(14) Uani 1 1 d . . . . .
Cl2 Cl 0.39416(5) -0.03049(5) -0.03498(2) 0.02099(13) Uani 1 1 d . . . . .
P1 P 0.20127(5) 0.12846(5) -0.14450(2) 0.01481(12) Uani 1 1 d . . . . .
P2 P 0.23636(6) 0.20026(5) -0.02094(2) 0.01487(12) Uani 1 1 d . . . . .
N1 N 0.06289(18) 0.16910(16) -0.15890(5) 0.0162(4) Uani 1 1 d . . . . .
B3 B -0.1412(3) 0.2880(2) -0.17428(8) 0.0208(6) Uani 1 1 d . . . . .
H3 H -0.204575 0.217353 -0.170031 0.025 Uiso 1 1 calc R U . . .
B4 B -0.0468(3) 0.3541(2) -0.13578(7) 0.0188(6) Uani 1 1 d . . . . .
H4 H -0.049377 0.329503 -0.105534 0.023 Uiso 1 1 calc R U . . .
B5 B 0.0949(3) 0.3961(2) -0.15235(7) 0.0191(6) Uani 1 1 d . . . . .
H5 H 0.187628 0.399362 -0.133207 0.023 Uiso 1 1 calc R U . . .
B6 B 0.0835(3) 0.3551(2) -0.20074(7) 0.0194(6) Uani 1 1 d . . . . .
H6 H 0.167390 0.328507 -0.213805 0.023 Uiso 1 1 calc R U . . .
B7 B -0.1829(3) 0.3866(2) -0.21072(8) 0.0228(6) Uani 1 1 d . . . . .
H7 H -0.275130 0.382696 -0.230074 0.027 Uiso 1 1 calc R U . . .
B8 B -0.1737(3) 0.4256(2) -0.16258(8) 0.0232(6) Uani 1 1 d . . . . .
H8 H -0.259889 0.448119 -0.149982 0.028 Uiso 1 1 calc R U . . .
B9 B -0.0268(3) 0.4933(2) -0.14905(8) 0.0218(6) Uani 1 1 d . . . . .
H9 H -0.015374 0.561181 -0.127499 0.026 Uiso 1 1 calc R U . . .
B10 B 0.0556(3) 0.4935(2) -0.18926(8) 0.0220(6) Uani 1 1 d . . . . .
H10 H 0.122259 0.560934 -0.194332 0.026 Uiso 1 1 calc R U . . .
B11 B -0.0424(3) 0.4285(2) -0.22724(8) 0.0220(6) Uani 1 1 d . . . . .
H11 H -0.041044 0.452571 -0.257599 0.026 Uiso 1 1 calc R U . . .
B12 B -0.1112(3) 0.5138(2) -0.19542(8) 0.0245(6) Uani 1 1 d . . . . .
H12 H -0.155222 0.594943 -0.204460 0.029 Uiso 1 1 calc R U . . .
C1 C 0.0219(2) 0.27489(19) -0.16658(6) 0.0158(5) Uani 1 1 d . . . . .
C2 C -0.0622(2) 0.2976(2) -0.21254(6) 0.0189(5) Uani 1 1 d . . . . .
C3 C -0.0717(3) 0.2012(2) -0.23925(7) 0.0265(6) Uani 1 1 d . . . . .
H3A H -0.160602 0.185354 -0.248307 0.040 Uiso 1 1 calc R U . . .
H3B H -0.032140 0.136722 -0.225898 0.040 Uiso 1 1 calc R U . . .
H3C H -0.028696 0.218657 -0.260988 0.040 Uiso 1 1 calc R U . . .
C4 C 0.2667(2) 0.1727(2) -0.09681(6) 0.0164(5) Uani 1 1 d . . . . .
H4A H 0.347973 0.134880 -0.088846 0.020 Uiso 1 1 calc R U . . .
H4B H 0.282892 0.252869 -0.096889 0.020 Uiso 1 1 calc R U . . .
C5 C 0.1765(2) 0.14680(19) -0.06833(6) 0.0164(5) Uani 1 1 d . . . . .
H5A H 0.165334 0.066123 -0.066848 0.020 Uiso 1 1 calc R U . . .
H5B H 0.093179 0.179900 -0.077351 0.020 Uiso 1 1 calc R U . . .
C6 C 0.1934(2) -0.01905(19) -0.14318(6) 0.0164(5) Uani 1 1 d . . . . .
C7 C 0.0811(2) -0.0752(2) -0.15458(6) 0.0177(5) Uani 1 1 d . . . . .
H7A H 0.005917 -0.035494 -0.163024 0.021 Uiso 1 1 calc R U . . .
C8 C 0.0792(2) -0.1896(2) -0.15358(6) 0.0223(5) Uani 1 1 d . . . . .
H8A H 0.003222 -0.228181 -0.161929 0.027 Uiso 1 1 calc R U . . .
C9 C 0.1879(3) -0.2470(2) -0.14044(7) 0.0236(5) Uani 1 1 d . . . . .
H9A H 0.186115 -0.325131 -0.139532 0.028 Uiso 1 1 calc R U . . .
C10 C 0.2997(2) -0.1916(2) -0.12856(7) 0.0240(5) Uani 1 1 d . . . . .
H10A H 0.373759 -0.231636 -0.119146 0.029 Uiso 1 1 calc R U . . .
C11 C 0.3032(2) -0.0780(2) -0.13042(7) 0.0206(5) Uani 1 1 d . . . . .
H11A H 0.380256 -0.039999 -0.123014 0.025 Uiso 1 1 calc R U . . .
C12 C 0.3199(2) 0.1601(2) -0.17388(6) 0.0176(5) Uani 1 1 d . . . . .
C13 C 0.3112(2) 0.1078(2) -0.20914(7) 0.0270(6) Uani 1 1 d . . . . .
H13 H 0.247715 0.054012 -0.216114 0.032 Uiso 1 1 calc R U . . .
C14 C 0.3945(3) 0.1337(3) -0.23398(8) 0.0345(7) Uani 1 1 d . . . . .
H14 H 0.387750 0.098192 -0.258009 0.041 Uiso 1 1 calc R U . . .
C15 C 0.4874(3) 0.2112(3) -0.22391(8) 0.0338(7) Uani 1 1 d . . . . .
H15 H 0.544830 0.228505 -0.240974 0.041 Uiso 1 1 calc R U . . .
C16 C 0.4972(3) 0.2638(2) -0.18911(8) 0.0310(6) Uani 1 1 d . . . . .
H16 H 0.561316 0.317050 -0.182289 0.037 Uiso 1 1 calc R U . . .
C17 C 0.4133(2) 0.2388(2) -0.16406(7) 0.0242(5) Uani 1 1 d . . . . .
H17 H 0.419650 0.275396 -0.140236 0.029 Uiso 1 1 calc R U . . .
C18 C 0.2460(2) 0.3470(2) -0.02935(6) 0.0180(5) Uani 1 1 d . . . . .
C19 C 0.3597(3) 0.3936(2) -0.03525(7) 0.0264(6) Uani 1 1 d . . . . .
H19 H 0.434052 0.350195 -0.032345 0.032 Uiso 1 1 calc R U . . .
C20 C 0.3644(3) 0.5037(2) -0.04540(8) 0.0320(6) Uani 1 1 d . . . . .
H20 H 0.442194 0.535633 -0.049403 0.038 Uiso 1 1 calc R U . . .
C21 C 0.2565(3) 0.5668(2) -0.04969(8) 0.0314(6) Uani 1 1 d . . . . .
H21 H 0.260259 0.642155 -0.056608 0.038 Uiso 1 1 calc R U . . .
C22 C 0.1427(3) 0.5211(2) -0.04397(7) 0.0305(6) Uani 1 1 d . . . . .
H22 H 0.068539 0.564810 -0.047078 0.037 Uiso 1 1 calc R U . . .
C23 C 0.1375(2) 0.4113(2) -0.03367(7) 0.0245(5) Uani 1 1 d . . . . .
H23 H 0.059632 0.379889 -0.029554 0.029 Uiso 1 1 calc R U . . .
C24 C 0.1113(2) 0.18052(19) 0.00736(6) 0.0164(5) Uani 1 1 d . . . . .
C25 C 0.0067(5) 0.1140(5) -0.00575(13) 0.0193(10) Uani 0.5 1 d . . P A 1
H25 H 0.001755 0.076528 -0.029376 0.023 Uiso 0.5 1 calc R U P A 1
C26 C -0.0890(5) 0.1039(5) 0.01619(15) 0.0222(11) Uani 0.5 1 d . . P A 1
H26 H -0.161460 0.061281 0.007152 0.027 Uiso 0.5 1 calc R U P A 1
C27 C -0.0796(2) 0.1565(2) 0.05190(7) 0.0221(5) Uani 0.5 1 d . . P A 1
H27 H -0.145339 0.150275 0.066991 0.026 Uiso 0.5 1 calc R U P A 1
C28 C 0.0264(6) 0.2168(6) 0.06433(17) 0.0280(14) Uani 0.5 1 d . . P A 1
H28 H 0.034357 0.251520 0.088529 0.034 Uiso 0.5 1 calc R U P A 1
C29 C 0.1226(6) 0.2284(5) 0.04237(16) 0.0223(12) Uani 0.5 1 d . . P A 1
H29 H 0.195929 0.269590 0.051737 0.027 Uiso 0.5 1 calc R U P A 1
C25A C -0.0166(5) 0.1857(5) -0.00865(13) 0.0204(10) Uani 0.5 1 d . . P A 2
H25A H -0.038582 0.198990 -0.035141 0.024 Uiso 0.5 1 calc R U P A 2
C26A C -0.1110(5) 0.1717(5) 0.01373(14) 0.0197(10) Uani 0.5 1 d . . P A 2
H26A H -0.196976 0.172736 0.002480 0.024 Uiso 0.5 1 calc R U P A 2
C27A C -0.0796(2) 0.1565(2) 0.05190(7) 0.0221(5) Uani 0.5 1 d . . P A 2
H27A H -0.144338 0.145364 0.067082 0.026 Uiso 0.5 1 calc R U P A 2
C28A C 0.0444(6) 0.1570(6) 0.06893(16) 0.0256(13) Uani 0.5 1 d . . P A 2
H28A H 0.064641 0.149111 0.095739 0.031 Uiso 0.5 1 calc R U P A 2
C29A C 0.1393(5) 0.1690(5) 0.04678(15) 0.0220(11) Uani 0.5 1 d . . P A 2
H29A H 0.224639 0.169464 0.058580 0.026 Uiso 0.5 1 calc R U P A 2
O1S O 0.5632(4) 0.2055(6) -0.07096(14) 0.0641(16) Uani 0.5 1 d . . P B 1
O2S O 0.7365(9) 0.2355(11) -0.0748(2) 0.065(3) Uani 0.5 1 d . . P B 1
C1S C 0.6670(11) 0.1762(8) -0.0763(3) 0.045(2) Uani 0.5 1 d . . P B 1
C2S C 0.7012(14) 0.0836(9) -0.0998(4) 0.057(3) Uani 0.5 1 d . . P B 1
H2S1 H 0.634338 0.072589 -0.121409 0.085 Uiso 0.5 1 calc R U P B 1
H2S2 H 0.711410 0.016519 -0.084350 0.085 Uiso 0.5 1 calc R U P B 1
H2S3 H 0.780365 0.100533 -0.109169 0.085 Uiso 0.5 1 calc R U P B 1
C3S C 0.7485(7) 0.3198(7) -0.0376(2) 0.056(2) Uani 0.5 1 d . . P B 1
H3S1 H 0.684269 0.305438 -0.020887 0.067 Uiso 0.5 1 calc R U P B 1
H3S2 H 0.833833 0.320120 -0.022528 0.067 Uiso 0.5 1 calc R U P B 1
C4S C 0.7206(19) 0.4243(19) -0.0622(5) 0.119(9) Uani 0.5 1 d . . P B 1
H4S1 H 0.792699 0.440661 -0.075221 0.179 Uiso 0.5 1 calc R U P B 1
H4S2 H 0.705714 0.486431 -0.045823 0.179 Uiso 0.5 1 calc R U P B 1
H4S3 H 0.645616 0.412031 -0.081040 0.179 Uiso 0.5 1 calc R U P B 1
O1A O 0.5645(5) 0.3379(7) -0.08856(16) 0.095(3) Uani 0.5 1 d . . P C 2
O2A O 0.7682(8) 0.2296(7) -0.0624(2) 0.0396(16) Uani 0.5 1 d . . P C 2
C1A C 0.6684(6) 0.3263(10) -0.07429(17) 0.059(3) Uani 0.5 1 d . . P C 2
C2A C 0.7389(14) 0.4223(9) -0.0557(4) 0.036(2) Uani 0.5 1 d . . P C 2
H2A1 H 0.679279 0.480318 -0.051292 0.054 Uiso 0.5 1 calc R U P C 2
H2A2 H 0.796872 0.450512 -0.072302 0.054 Uiso 0.5 1 calc R U P C 2
H2A3 H 0.786798 0.399326 -0.031365 0.054 Uiso 0.5 1 calc R U P C 2
C3A C 0.6831(11) 0.1296(10) -0.0890(3) 0.054(3) Uani 0.5 1 d . . P C 2
H3A1 H 0.611879 0.102683 -0.076757 0.065 Uiso 0.5 1 calc R U P C 2
H3A2 H 0.651339 0.155392 -0.115119 0.065 Uiso 0.5 1 calc R U P C 2
C4A C 0.7834(11) 0.0449(8) -0.0887(3) 0.086(3) Uani 0.5 1 d . . P C 2
H4A1 H 0.849838 0.073142 -0.102331 0.130 Uiso 0.5 1 calc R U P C 2
H4A2 H 0.747333 -0.022007 -0.101314 0.130 Uiso 0.5 1 calc R U P C 2
H4A3 H 0.819225 0.027943 -0.062398 0.130 Uiso 0.5 1 calc R U P C 2
O3S O 0.7636(4) 0.8424(5) -0.15170(11) 0.1395(19) Uani 1 1 d . . . . .
O4S O 0.5908(4) 0.7608(3) -0.17938(9) 0.1025(13) Uani 1 1 d . . . . .
C5S C 0.6809(5) 0.8394(5) -0.17531(16) 0.099(2) Uani 1 1 d . . . . .
C6S C 0.6624(9) 0.9269(6) -0.2075(2) 0.205(5) Uani 1 1 d . . . . .
H6S1 H 0.719886 0.988721 -0.200613 0.308 Uiso 1 1 calc R U . . .
H6S2 H 0.575286 0.953415 -0.210981 0.308 Uiso 1 1 calc R U . . .
H6S3 H 0.680471 0.893737 -0.231260 0.308 Uiso 1 1 calc R U . . .
C7S C 0.6082(5) 0.6776(5) -0.15036(12) 0.095(2) Uani 1 1 d . . . . .
H7S1 H 0.603067 0.710282 -0.125120 0.114 Uiso 1 1 calc R U . . .
H7S2 H 0.691595 0.642141 -0.149544 0.114 Uiso 1 1 calc R U . . .
C8S C 0.5014(5) 0.5920(5) -0.16088(15) 0.104(2) Uani 1 1 d . . . . .
H8S1 H 0.423257 0.630253 -0.171064 0.156 Uiso 1 1 calc R U . . .
H8S2 H 0.488721 0.550560 -0.138094 0.156 Uiso 1 1 calc R U . . .
H8S3 H 0.524691 0.541302 -0.180108 0.156 Uiso 1 1 calc R U . . .

loop_
_atom_site_aniso_label
_atom_site_aniso_U_11
_atom_site_aniso_U_22
_atom_site_aniso_U_33
_atom_site_aniso_U_23
_atom_site_aniso_U_13
_atom_site_aniso_U_12
Pd1 0.01338(9) 0.01762(9) 0.01389(8) -0.00066(7) -0.00073(6) -0.00220(7)
Cl1 0.0271(3) 0.0235(3) 0.0222(3) -0.0058(3) -0.0052(2) -0.0021(3)
Cl2 0.0154(3) 0.0252(3) 0.0203(3) -0.0062(2) -0.0041(2) 0.0016(2)
P1 0.0152(3) 0.0157(3) 0.0133(2) 0.0002(2) 0.0013(2) -0.0031(2)
P2 0.0147(3) 0.0167(3) 0.0126(2) 0.0002(2) 0.0002(2) -0.0027(2)
N1 0.0168(10) 0.0150(10) 0.0161(9) 0.0022(8) 0.0004(8) -0.0029(8)
B3 0.0177(13) 0.0212(14) 0.0225(13) 0.0029(12) -0.0004(11) -0.0008(11)
B4 0.0190(13) 0.0207(14) 0.0165(11) 0.0006(11) 0.0026(10) 0.0002(11)
B5 0.0235(14) 0.0155(14) 0.0173(12) 0.0003(10) -0.0003(11) -0.0056(11)
B6 0.0241(14) 0.0178(14) 0.0161(12) 0.0021(11) 0.0022(11) -0.0039(11)
B7 0.0236(14) 0.0214(15) 0.0211(13) 0.0028(12) -0.0043(11) 0.0022(12)
B8 0.0244(15) 0.0210(14) 0.0235(13) 0.0008(12) 0.0014(12) 0.0028(12)
B9 0.0295(15) 0.0168(14) 0.0181(12) -0.0008(11) 0.0000(12) 0.0015(12)
B10 0.0281(15) 0.0180(14) 0.0187(12) 0.0022(11) 0.0000(12) -0.0049(12)
B11 0.0311(16) 0.0172(14) 0.0165(12) 0.0016(11) -0.0009(11) -0.0039(12)
B12 0.0308(16) 0.0200(15) 0.0210(13) 0.0001(12) -0.0020(12) 0.0020(12)
C1 0.0153(11) 0.0174(12) 0.0139(10) 0.0003(9) -0.0009(9) -0.0046(9)
C2 0.0226(12) 0.0170(12) 0.0155(10) -0.0007(9) -0.0027(9) -0.0037(10)
C3 0.0367(15) 0.0207(13) 0.0196(11) -0.0043(10) -0.0035(11) -0.0027(11)
C4 0.0171(11) 0.0176(12) 0.0139(10) -0.0013(9) -0.0001(9) -0.0033(9)
C5 0.0174(11) 0.0172(12) 0.0139(10) -0.0005(9) -0.0001(9) -0.0041(9)
C6 0.0199(12) 0.0166(12) 0.0130(10) -0.0010(9) 0.0032(9) -0.0024(9)
C7 0.0194(12) 0.0184(12) 0.0147(10) -0.0003(9) 0.0000(9) -0.0027(10)
C8 0.0281(14) 0.0213(13) 0.0170(11) -0.0026(10) 0.0022(10) -0.0067(11)
C9 0.0358(15) 0.0155(12) 0.0192(11) -0.0033(10) 0.0029(11) -0.0014(11)
C10 0.0280(14) 0.0217(13) 0.0211(12) -0.0046(10) -0.0001(11) 0.0055(11)
C11 0.0175(12) 0.0210(12) 0.0225(11) -0.0042(10) 0.0005(10) 0.0000(10)
C12 0.0157(11) 0.0197(12) 0.0173(10) 0.0030(9) 0.0025(9) -0.0019(9)
C13 0.0228(13) 0.0343(16) 0.0248(12) -0.0060(12) 0.0073(11) -0.0124(12)
C14 0.0318(15) 0.0472(19) 0.0270(13) -0.0100(13) 0.0131(12) -0.0106(14)
C15 0.0256(14) 0.0464(18) 0.0324(14) -0.0005(14) 0.0140(12) -0.0093(13)
C16 0.0231(14) 0.0351(16) 0.0352(14) -0.0002(13) 0.0058(12) -0.0132(12)
C17 0.0232(13) 0.0264(14) 0.0227(12) -0.0017(11) 0.0023(10) -0.0078(11)
C18 0.0217(12) 0.0176(12) 0.0137(10) -0.0008(9) -0.0010(9) -0.0037(9)
C19 0.0252(13) 0.0216(14) 0.0321(13) 0.0005(11) 0.0036(11) -0.0039(11)
C20 0.0347(16) 0.0226(14) 0.0394(15) 0.0025(12) 0.0081(13) -0.0095(12)
C21 0.0481(18) 0.0169(13) 0.0289(13) 0.0049(11) 0.0044(13) -0.0022(12)
C22 0.0381(16) 0.0243(14) 0.0274(13) 0.0046(12) -0.0013(12) 0.0084(12)
C23 0.0240(13) 0.0247(13) 0.0240(12) 0.0042(11) 0.0004(11) 0.0002(11)
C24 0.0176(11) 0.0132(11) 0.0183(10) 0.0013(9) 0.0020(9) -0.0003(9)
C25 0.020(2) 0.019(3) 0.019(2) -0.002(2) 0.0035(19) 0.001(2)
C26 0.017(2) 0.019(3) 0.031(3) 0.002(2) 0.004(2) -0.001(2)
C27 0.0250(13) 0.0171(12) 0.0263(12) 0.0008(10) 0.0109(11) 0.0008(10)
C28 0.039(4) 0.025(3) 0.021(3) -0.003(3) 0.008(2) -0.005(3)
C29 0.024(3) 0.020(3) 0.023(3) -0.002(3) 0.004(2) -0.006(3)
C25A 0.023(3) 0.022(3) 0.016(2) 0.002(2) 0.003(2) 0.002(2)
C26A 0.013(2) 0.022(3) 0.024(2) 0.001(2) 0.0026(19) 0.000(2)
C27A 0.0250(13) 0.0171(12) 0.0263(12) 0.0008(10) 0.0109(11) 0.0008(10)
C28A 0.027(3) 0.038(4) 0.012(2) 0.001(3) 0.003(2) -0.005(3)
C29A 0.018(3) 0.029(3) 0.018(2) 0.000(3) 0.000(2) -0.004(3)
O1S 0.028(3) 0.108(5) 0.056(3) -0.008(3) 0.004(2) -0.010(3)
O2S 0.037(5) 0.115(7) 0.038(4) 0.036(4) -0.011(3) -0.005(4)
C1S 0.030(4) 0.031(5) 0.071(8) 0.016(4) -0.006(5) -0.004(4)
C2S 0.074(7) 0.037(6) 0.059(7) -0.002(5) 0.009(5) 0.005(6)
C3S 0.033(4) 0.060(5) 0.079(5) 0.009(4) 0.021(4) 0.001(3)
C4S 0.106(13) 0.23(2) 0.025(7) -0.003(8) 0.010(7) 0.111(13)
O1A 0.037(3) 0.176(7) 0.065(4) -0.067(4) -0.019(3) 0.040(4)
O2A 0.033(4) 0.038(3) 0.050(4) 0.005(3) 0.011(3) 0.005(3)
C1A 0.026(4) 0.135(9) 0.016(3) -0.016(4) 0.003(3) 0.029(5)
C2A 0.053(5) 0.039(4) 0.011(4) -0.001(3) -0.010(3) 0.014(4)
C3A 0.052(8) 0.055(11) 0.050(9) 0.009(6) -0.009(6) -0.019(9)
C4A 0.107(8) 0.050(5) 0.082(7) 0.015(5) -0.052(6) -0.012(5)
O3S 0.079(3) 0.240(6) 0.090(3) -0.015(3) -0.018(2) 0.018(3)
O4S 0.122(3) 0.101(3) 0.070(2) -0.028(2) -0.034(2) 0.048(2)
C5S 0.080(4) 0.112(5) 0.093(4) -0.057(4) -0.026(3) 0.003(3)
C6S 0.278(11) 0.078(5) 0.202(8) 0.003(5) -0.152(8) 0.018(6)
C7S 0.110(4) 0.133(5) 0.050(2) 0.021(3) 0.039(3) 0.078(4)
C8S 0.102(4) 0.124(5) 0.088(4) -0.026(3) 0.026(3) 0.066(4)

loop_
_atom_type_symbol
_atom_type_description
_atom_type_scat_dispersion_real
_atom_type_scat_dispersion_imag
_atom_type_scat_source
C C 0.0033 0.0016 'International Tables Vol C Tables 4.2.6.8 and 6.1.1.4'
H H 0.0000 0.0000 'International Tables Vol C Tables 4.2.6.8 and 6.1.1.4'
B B 0.0013 0.0007 'International Tables Vol C Tables 4.2.6.8 and 6.1.1.4'
N N 0.0061 0.0033 'International Tables Vol C Tables 4.2.6.8 and 6.1.1.4'
P P 0.1023 0.0942 'International Tables Vol C Tables 4.2.6.8 and 6.1.1.4'
Cl Cl 0.1484 0.1585 'International Tables Vol C Tables 4.2.6.8 and 6.1.1.4'
Pd Pd -0.9988 1.0072 'International Tables Vol C Tables 4.2.6.8 and 6.1.1.4'
O O 0.0106 0.0060 'International Tables Vol C Tables 4.2.6.8 and 6.1.1.4'

loop_
_geom_angle_atom_site_label_1
_geom_angle_atom_site_label_2
_geom_angle_atom_site_label_3
_geom_angle
_geom_angle_site_symmetry_1
_geom_angle_site_symmetry_3
_geom_angle_publ_flag
P2 Pd1 Cl1 89.07(2) . . ?
P2 Pd1 Cl2 94.95(2) . . ?
Cl1 Pd1 Cl2 175.51(2) . . ?
P2 Pd1 Cl2 178.54(2) . 3_655 ?
Cl1 Pd1 Cl2 91.18(2) . 3_655 ?
Cl2 Pd1 Cl2 84.75(2) . 3_655 ?
Pd1 Cl2 Pd1 95.25(2) . 3_655 ?
N1 P1 C6 105.97(11) . . ?
N1 P1 C12 117.21(10) . . ?
C6 P1 C12 105.54(11) . . ?
N1 P1 C4 115.19(11) . . ?
C6 P1 C4 106.51(11) . . ?
C12 P1 C4 105.56(11) . . ?
C24 P2 C18 106.70(11) . . ?
C24 P2 C5 106.02(11) . . ?
C18 P2 C5 102.60(10) . . ?
C24 P2 Pd1 111.81(8) . . ?
C18 P2 Pd1 115.52(8) . . ?
C5 P2 Pd1 113.33(8) . . ?
C1 N1 P1 128.05(16) . . ?
C2 B3 C1 61.64(14) . . ?
C2 B3 B8 105.1(2) . . ?
C1 B3 B8 106.2(2) . . ?
C2 B3 B4 106.82(19) . . ?
C1 B3 B4 58.15(14) . . ?
B8 B3 B4 60.00(16) . . ?
C2 B3 B7 58.31(15) . . ?
C1 B3 B7 108.48(19) . . ?
B8 B3 B7 59.73(16) . . ?
B4 B3 B7 108.2(2) . . ?
C2 B3 H3 122.8 . . ?
C1 B3 H3 121.8 . . ?
B8 B3 H3 123.2 . . ?
B4 B3 H3 122.2 . . ?
B7 B3 H3 121.6 . . ?
C1 B4 B8 107.67(18) . . ?
C1 B4 B3 60.02(15) . . ?
B8 B4 B3 59.99(16) . . ?
C1 B4 B9 106.62(18) . . ?
B8 B4 B9 60.28(16) . . ?
B3 B4 B9 107.74(19) . . ?
C1 B4 B5 58.58(14) . . ?
B8 B4 B5 107.96(19) . . ?
B3 B4 B5 107.04(19) . . ?
B9 B4 B5 59.89(16) . . ?
C1 B4 H4 122.6 . . ?
B8 B4 H4 121.4 . . ?
B3 B4 H4 121.9 . . ?
B9 B4 H4 122.0 . . ?
B5 B4 H4 122.4 . . ?
C1 B5 B10 107.93(18) . . ?
C1 B5 B6 60.60(14) . . ?
B10 B5 B6 59.71(15) . . ?
C1 B5 B9 106.40(19) . . ?
B10 B5 B9 60.52(16) . . ?
B6 B5 B9 107.67(19) . . ?
C1 B5 B4 58.37(14) . . ?
B10 B5 B4 108.3(2) . . ?
B6 B5 B4 107.38(19) . . ?
B9 B5 B4 59.82(16) . . ?
C1 B5 H5 122.5 . . ?
B10 B5 H5 121.3 . . ?
B6 B5 H5 121.7 . . ?
B9 B5 H5 122.1 . . ?
B4 B5 H5 122.3 . . ?
C2 B6 C1 61.25(14) . . ?
C2 B6 B10 105.4(2) . . ?
C1 B6 B10 105.91(19) . . ?
C2 B6 B11 58.39(15) . . ?
C1 B6 B11 108.10(19) . . ?
B10 B6 B11 60.07(16) . . ?
C2 B6 B5 106.38(19) . . ?
C1 B6 B5 57.79(14) . . ?
B10 B6 B5 59.97(15) . . ?
B11 B6 B5 108.2(2) . . ?
C2 B6 H6 122.9 . . ?
C1 B6 H6 122.2 . . ?
B10 B6 H6 123.0 . . ?
B11 B6 H6 121.5 . . ?
B5 B6 H6 122.5 . . ?
C2 B7 B8 105.93(19) . . ?
C2 B7 B3 59.00(15) . . ?
B8 B7 B3 60.07(16) . . ?
C2 B7 B11 58.53(16) . . ?
B8 B7 B11 108.4(2) . . ?
B3 B7 B11 107.5(2) . . ?
C2 B7 B12 105.5(2) . . ?
B8 B7 B12 60.63(16) . . ?
B3 B7 B12 108.25(19) . . ?
B11 B7 B12 59.97(17) . . ?
C2 B7 H7 124.1 . . ?
B8 B7 H7 121.7 . . ?
B3 B7 H7 121.7 . . ?
B11 B7 H7 121.8 . . ?
B12 B7 H7 121.9 . . ?
B7 B8 B3 60.20(16) . . ?
B7 B8 B4 108.6(2) . . ?
B3 B8 B4 60.01(16) . . ?
B7 B8 B9 107.8(2) . . ?
B3 B8 B9 107.6(2) . . ?
B4 B8 B9 60.06(16) . . ?
B7 B8 B12 60.01(16) . . ?
B3 B8 B12 107.9(2) . . ?
B4 B8 B12 108.2(2) . . ?
B9 B8 B12 59.75(16) . . ?
B7 B8 H8 121.5 . . ?
B3 B8 H8 121.9 . . ?
B4 B8 H8 121.4 . . ?
B9 B8 H8 122.0 . . ?
B12 B8 H8 121.8 . . ?
B4 B9 B12 108.3(2) . . ?
B4 B9 B5 60.29(15) . . ?
B12 B9 B5 108.12(19) . . ?
B4 B9 B8 59.66(16) . . ?
B12 B9 B8 60.29(16) . . ?
B5 B9 B8 107.8(2) . . ?
B4 B9 B10 107.86(19) . . ?
B12 B9 B10 60.24(16) . . ?
B5 B9 B10 59.53(16) . . ?
B8 B9 B10 107.93(19) . . ?
B4 B9 H9 121.7 . . ?
B12 B9 H9 121.3 . . ?
B5 B9 H9 121.8 . . ?
B8 B9 H9 121.9 . . ?
B10 B9 H9 121.9 . . ?
B6 B10 B11 60.08(16) . . ?
B6 B10 B5 60.32(15) . . ?
B11 B10 B5 108.5(2) . . ?
B6 B10 B9 107.71(19) . . ?
B11 B10 B9 107.5(2) . . ?
B5 B10 B9 59.95(16) . . ?
B6 B10 B12 107.7(2) . . ?
B11 B10 B12 59.77(16) . . ?
B5 B10 B12 107.9(2) . . ?
B9 B10 B12 59.56(16) . . ?
B6 B10 H10 121.7 . . ?
B11 B10 H10 121.7 . . ?
B5 B10 H10 121.4 . . ?
B9 B10 H10 122.2 . . ?
B12 B10 H10 122.1 . . ?
C2 B11 B10 105.71(19) . . ?
C2 B11 B6 58.97(15) . . ?
B10 B11 B6 59.85(16) . . ?
C2 B11 B7 58.51(15) . . ?
B10 B11 B7 108.4(2) . . ?
B6 B11 B7 107.44(19) . . ?
C2 B11 B12 105.59(19) . . ?
B10 B11 B12 60.66(16) . . ?
B6 B11 B12 108.22(19) . . ?
B7 B11 B12 60.11(17) . . ?
C2 B11 H11 124.2 . . ?
B10 B11 H11 121.8 . . ?
B6 B11 H11 121.8 . . ?
B7 B11 H11 121.8 . . ?
B12 B11 H11 121.8 . . ?
B11 B12 B7 59.92(16) . . ?
B11 B12 B9 107.8(2) . . ?
B7 B12 B9 107.5(2) . . ?
B11 B12 B8 107.3(2) . . ?
B7 B12 B8 59.35(16) . . ?
B9 B12 B8 59.96(16) . . ?
B11 B12 B10 59.57(16) . . ?
B7 B12 B10 107.4(2) . . ?
B9 B12 B10 60.20(16) . . ?
B8 B12 B10 107.6(2) . . ?
B11 B12 H12 122.0 . . ?
B7 B12 H12 122.2 . . ?
B9 B12 H12 121.7 . . ?
B8 B12 H12 122.1 . . ?
B10 B12 H12 122.0 . . ?
N1 C1 B4 123.87(19) . . ?
N1 C1 B5 128.93(19) . . ?
B4 C1 B5 63.05(16) . . ?
N1 C1 B3 113.75(19) . . ?
B4 C1 B3 61.83(15) . . ?
B5 C1 B3 111.99(19) . . ?
N1 C1 B6 120.91(19) . . ?
B4 C1 B6 111.86(18) . . ?
B5 C1 B6 61.60(15) . . ?
B3 C1 B6 108.22(18) . . ?
N1 C1 C2 115.78(18) . . ?
B4 C1 C2 107.12(17) . . ?
B5 C1 C2 106.76(17) . . ?
B3 C1 C2 58.35(14) . . ?
B6 C1 C2 57.92(14) . . ?
C3 C2 B7 122.7(2) . . ?
C3 C2 B11 122.4(2) . . ?
B7 C2 B11 62.96(17) . . ?
C3 C2 B6 116.7(2) . . ?
B7 C2 B6 114.02(19) . . ?
B11 C2 B6 62.64(16) . . ?
C3 C2 B3 117.0(2) . . ?
B7 C2 B3 62.70(16) . . ?
B11 C2 B3 114.1(2) . . ?
B6 C2 B3 112.13(18) . . ?
C3 C2 C1 116.13(19) . . ?
B7 C2 C1 110.69(17) . . ?
B11 C2 C1 111.14(17) . . ?
B6 C2 C1 60.83(14) . . ?
B3 C2 C1 60.02(14) . . ?
C2 C3 H3A 109.5 . . ?
C2 C3 H3B 109.5 . . ?
H3A C3 H3B 109.5 . . ?
C2 C3 H3C 109.5 . . ?
H3A C3 H3C 109.5 . . ?
H3B C3 H3C 109.5 . . ?
C5 C4 P1 111.13(15) . . ?
C5 C4 H4A 109.4 . . ?
P1 C4 H4A 109.4 . . ?
C5 C4 H4B 109.4 . . ?
P1 C4 H4B 109.4 . . ?
H4A C4 H4B 108.0 . . ?
C4 C5 P2 111.37(15) . . ?
C4 C5 H5A 109.4 . . ?
P2 C5 H5A 109.4 . . ?
C4 C5 H5B 109.4 . . ?
P2 C5 H5B 109.4 . . ?
H5A C5 H5B 108.0 . . ?
C7 C6 C11 119.8(2) . . ?
C7 C6 P1 121.60(18) . . ?
C11 C6 P1 118.64(18) . . ?
C8 C7 C6 119.8(2) . . ?
C8 C7 H7A 120.1 . . ?
C6 C7 H7A 120.1 . . ?
C9 C8 C7 120.0(2) . . ?
C9 C8 H8A 120.0 . . ?
C7 C8 H8A 120.0 . . ?
C8 C9 C10 120.5(2) . . ?
C8 C9 H9A 119.7 . . ?
C10 C9 H9A 119.7 . . ?
C11 C10 C9 119.9(2) . . ?
C11 C10 H10A 120.0 . . ?
C9 C10 H10A 120.0 . . ?
C10 C11 C6 120.0(2) . . ?
C10 C11 H11A 120.0 . . ?
C6 C11 H11A 120.0 . . ?
C17 C12 C13 119.2(2) . . ?
C17 C12 P1 123.05(18) . . ?
C13 C12 P1 117.61(18) . . ?
C14 C13 C12 120.4(2) . . ?
C14 C13 H13 119.8 . . ?
C12 C13 H13 119.8 . . ?
C15 C14 C13 120.1(3) . . ?
C15 C14 H14 120.0 . . ?
C13 C14 H14 120.0 . . ?
C14 C15 C16 120.3(2) . . ?
C14 C15 H15 119.9 . . ?
C16 C15 H15 119.9 . . ?
C15 C16 C17 120.1(2) . . ?
C15 C16 H16 120.0 . . ?
C17 C16 H16 120.0 . . ?
C16 C17 C12 120.0(2) . . ?
C16 C17 H17 120.0 . . ?
C12 C17 H17 120.0 . . ?
C19 C18 C23 119.6(2) . . ?
C19 C18 P2 119.93(19) . . ?
C23 C18 P2 120.19(19) . . ?
C18 C19 C20 120.0(3) . . ?
C18 C19 H19 120.0 . . ?
C20 C19 H19 120.0 . . ?
C21 C20 C19 120.1(3) . . ?
C21 C20 H20 119.9 . . ?
C19 C20 H20 119.9 . . ?
C20 C21 C22 120.4(3) . . ?
C20 C21 H21 119.8 . . ?
C22 C21 H21 119.8 . . ?
C21 C22 C23 119.7(3) . . ?
C21 C22 H22 120.1 . . ?
C23 C22 H22 120.1 . . ?
C22 C23 C18 120.2(3) . . ?
C22 C23 H23 119.9 . . ?
C18 C23 H23 119.9 . . ?
C29 C24 C25 120.5(3) . . ?
C29A C24 C25A 117.5(3) . . ?
C29 C24 P2 118.5(3) . . ?
C29A C24 P2 120.3(3) . . ?
C25 C24 P2 121.0(2) . . ?
C25A C24 P2 122.0(2) . . ?
C26 C25 C24 119.2(4) . . ?
C26 C25 H25 120.4 . . ?
C24 C25 H25 120.4 . . ?
C25 C26 C27 120.4(4) . . ?
C25 C26 H26 119.8 . . ?
C27 C26 H26 119.8 . . ?
C28 C27 C26 118.5(4) . . ?
C28 C27 H27 120.7 . . ?
C26 C27 H27 120.7 . . ?
C27 C28 C29 121.6(5) . . ?
C27 C28 H28 119.2 . . ?
C29 C28 H28 119.2 . . ?
C24 C29 C28 119.7(5) . . ?
C24 C29 H29 120.2 . . ?
C28 C29 H29 120.2 . . ?
C26A C25A C24 121.0(4) . . ?
C26A C25A H25A 119.5 . . ?
C24 C25A H25A 119.5 . . ?
C27A C26A C25A 119.5(4) . . ?
C27A C26A H26A 120.2 . . ?
C25A C26A H26A 120.2 . . ?
C26A C27A C28A 121.2(4) . . ?
C26A C27A H27A 119.4 . . ?
C28A C27A H27A 119.4 . . ?
C27A C28A C29A 119.7(5) . . ?
C27A C28A H28A 120.2 . . ?
C29A C28A H28A 120.2 . . ?
C28A C29A C24 120.9(5) . . ?
C28A C29A H29A 119.5 . . ?
C24 C29A H29A 119.5 . . ?
C1S O2S C3S 116.0(11) . . ?
O2S C1S O1S 117.6(11) . . ?
O2S C1S C2S 108.6(14) . . ?
O1S C1S C2S 128.4(13) . . ?
C1S C2S H2S1 109.5 . . ?
C1S C2S H2S2 109.5 . . ?
H2S1 C2S H2S2 109.5 . . ?
C1S C2S H2S3 109.5 . . ?
H2S1 C2S H2S3 109.5 . . ?
H2S2 C2S H2S3 109.5 . . ?
C4S C3S O2S 94.0(9) . . ?
C4S C3S H3S1 112.9 . . ?
O2S C3S H3S1 112.9 . . ?
C4S C3S H3S2 112.9 . . ?
O2S C3S H3S2 112.9 . . ?
H3S1 C3S H3S2 110.3 . . ?
C3S C4S H4S1 109.5 . . ?
C3S C4S H4S2 109.5 . . ?
H4S1 C4S H4S2 109.5 . . ?
C3S C4S H4S3 109.5 . . ?
H4S1 C4S H4S3 109.5 . . ?
H4S2 C4S H4S3 109.5 . . ?
C1A O2A C3A 95.3(7) . . ?
O1A C1A C2A 119.3(10) . . ?
O1A C1A O2A 139.8(11) . . ?
C2A C1A O2A 100.4(7) . . ?
C1A C2A H2A1 109.5 . . ?
C1A C2A H2A2 109.5 . . ?
H2A1 C2A H2A2 109.5 . . ?
C1A C2A H2A3 109.5 . . ?
H2A1 C2A H2A3 109.5 . . ?
H2A2 C2A H2A3 109.5 . . ?
C4A C3A O2A 99.2(7) . . ?
C4A C3A H3A1 111.9 . . ?
O2A C3A H3A1 111.9 . . ?
C4A C3A H3A2 111.9 . . ?
O2A C3A H3A2 111.9 . . ?
H3A1 C3A H3A2 109.6 . . ?
C3A C4A H4A1 109.5 . . ?
C3A C4A H4A2 109.5 . . ?
H4A1 C4A H4A2 109.5 . . ?
C3A C4A H4A3 109.5 . . ?
H4A1 C4A H4A3 109.5 . . ?
H4A2 C4A H4A3 109.5 . . ?
C5S O4S C7S 113.9(4) . . ?
O3S C5S O4S 125.0(7) . . ?
O3S C5S C6S 121.8(7) . . ?
O4S C5S C6S 113.2(5) . . ?
C5S C6S H6S1 109.5 . . ?
C5S C6S H6S2 109.5 . . ?
H6S1 C6S H6S2 109.5 . . ?
C5S C6S H6S3 109.5 . . ?
H6S1 C6S H6S3 109.5 . . ?
H6S2 C6S H6S3 109.5 . . ?
O4S C7S C8S 106.6(4) . . ?
O4S C7S H7S1 110.4 . . ?
C8S C7S H7S1 110.4 . . ?
O4S C7S H7S2 110.4 . . ?
C8S C7S H7S2 110.4 . . ?
H7S1 C7S H7S2 108.6 . . ?
C7S C8S H8S1 109.5 . . ?
C7S C8S H8S2 109.5 . . ?
H8S1 C8S H8S2 109.5 . . ?
C7S C8S H8S3 109.5 . . ?
H8S1 C8S H8S3 109.5 . . ?
H8S2 C8S H8S3 109.5 . . ?

loop_
_geom_bond_atom_site_label_1
_geom_bond_atom_site_label_2
_geom_bond_distance
_geom_bond_site_symmetry_2
_geom_bond_publ_flag
Pd1 P2 2.2262(6) . ?
Pd1 Cl1 2.2712(6) . ?
Pd1 Cl2 2.3202(6) . ?
Pd1 Cl2 2.4231(6) 3_655 ?
P1 N1 1.577(2) . ?
P1 C6 1.795(2) . ?
P1 C12 1.803(2) . ?
P1 C4 1.817(2) . ?
P2 C24 1.809(2) . ?
P2 C18 1.813(2) . ?
P2 C5 1.830(2) . ?
N1 C1 1.373(3) . ?
B3 C2 1.709(4) . ?
B3 C1 1.739(4) . ?
B3 B8 1.770(4) . ?
B3 B4 1.770(4) . ?
B3 B7 1.772(4) . ?
B3 H3 1.1200 . ?
B4 C1 1.706(4) . ?
B4 B8 1.770(4) . ?
B4 B9 1.777(4) . ?
B4 B5 1.786(4) . ?
B4 H4 1.1200 . ?
B5 C1 1.709(3) . ?
B5 B10 1.771(4) . ?
B5 B6 1.777(4) . ?
B5 B9 1.778(4) . ?
B5 H5 1.1200 . ?
B6 C2 1.708(4) . ?
B6 C1 1.760(3) . ?
B6 B10 1.766(4) . ?
B6 B11 1.770(4) . ?
B6 H6 1.1200 . ?
B7 C2 1.697(4) . ?
B7 B8 1.764(4) . ?
B7 B11 1.772(4) . ?
B7 B12 1.776(4) . ?
B7 H7 1.1200 . ?
B8 B9 1.781(4) . ?
B8 B12 1.787(4) . ?
B8 H8 1.1200 . ?
B9 B12 1.777(4) . ?
B9 B10 1.789(4) . ?
B9 H9 1.1200 . ?
B10 B11 1.770(4) . ?
B10 B12 1.789(4) . ?
B10 H10 1.1200 . ?
B11 C2 1.697(4) . ?
B11 B12 1.773(4) . ?
B11 H11 1.1200 . ?
B12 H12 1.1200 . ?
C1 C2 1.767(3) . ?
C2 C3 1.501(3) . ?
C3 H3A 0.9800 . ?
C3 H3B 0.9800 . ?
C3 H3C 0.9800 . ?
C4 C5 1.533(3) . ?
C4 H4A 0.9900 . ?
C4 H4B 0.9900 . ?
C5 H5A 0.9900 . ?
C5 H5B 0.9900 . ?
C6 C7 1.393(3) . ?
C6 C11 1.396(3) . ?
C7 C8 1.390(3) . ?
C7 H7A 0.9500 . ?
C8 C9 1.381(4) . ?
C8 H8A 0.9500 . ?
C9 C10 1.386(4) . ?
C9 H9A 0.9500 . ?
C10 C11 1.383(4) . ?
C10 H10A 0.9500 . ?
C11 H11A 0.9500 . ?
C12 C17 1.392(3) . ?
C12 C13 1.396(3) . ?
C13 C14 1.383(4) . ?
C13 H13 0.9500 . ?
C14 C15 1.380(4) . ?
C14 H14 0.9500 . ?
C15 C16 1.382(4) . ?
C15 H15 0.9500 . ?
C16 C17 1.390(4) . ?
C16 H16 0.9500 . ?
C17 H17 0.9500 . ?
C18 C19 1.389(3) . ?
C18 C23 1.393(3) . ?
C19 C20 1.389(4) . ?
C19 H19 0.9500 . ?
C20 C21 1.379(4) . ?
C20 H20 0.9500 . ?
C21 C22 1.384(4) . ?
C21 H21 0.9500 . ?
C22 C23 1.387(4) . ?
C22 H22 0.9500 . ?
C23 H23 0.9500 . ?
C24 C29 1.363(6) . ?
C24 C29A 1.396(6) . ?
C24 C25 1.406(5) . ?
C24 C25A 1.408(5) . ?
C25 C26 1.384(7) . ?
C25 H25 0.9500 . ?
C26 C27 1.411(6) . ?
C26 H26 0.9500 . ?
C27 C28 1.371(7) . ?
C27 H27 0.9500 . ?
C28 C29 1.391(8) . ?
C28 H28 0.9500 . ?
C29 H29 0.9500 . ?
C25A C26A 1.389(7) . ?
C25A H25A 0.9500 . ?
C26A C27A 1.361(5) . ?
C26A H26A 0.9500 . ?
C27A C28A 1.379(6) . ?
C27A H27A 0.9500 . ?
C28A C29A 1.384(8) . ?
C28A H28A 0.9500 . ?
C29A H29A 0.9500 . ?
O1S C1S 1.210(12) . ?
O2S C1S 1.033(15) . ?
O2S C3S 1.664(13) . ?
C1S C2S 1.480(12) . ?
C2S H2S1 0.9800 . ?
C2S H2S2 0.9800 . ?
C2S H2S3 0.9800 . ?
C3S C4S 1.54(2) . ?
C3S H3S1 0.9900 . ?
C3S H3S2 0.9900 . ?
C4S H4S1 0.9800 . ?
C4S H4S2 0.9800 . ?
C4S H4S3 0.9800 . ?
O1A C1A 1.164(8) . ?
O2A C1A 1.604(11) . ?
O2A C3A 1.719(13) . ?
C1A C2A 1.491(16) . ?
C2A H2A1 0.9800 . ?
C2A H2A2 0.9800 . ?
C2A H2A3 0.9800 . ?
C3A C4A 1.489(15) . ?
C3A H3A1 0.9900 . ?
C3A H3A2 0.9900 . ?
C4A H4A1 0.9800 . ?
C4A H4A2 0.9800 . ?
C4A H4A3 0.9800 . ?
O3S C5S 1.128(5) . ?
O4S C5S 1.352(7) . ?
O4S C7S 1.437(6) . ?
C5S C6S 1.553(9) . ?
C6S H6S1 0.9800 . ?
C6S H6S2 0.9800 . ?
C6S H6S3 0.9800 . ?
C7S C8S 1.552(8) . ?
C7S H7S1 0.9900 . ?
C7S H7S2 0.9900 . ?
C8S H8S1 0.9800 . ?
C8S H8S2 0.9800 . ?
C8S H8S3 0.9800 . ?

loop_
_geom_torsion_atom_site_label_1
_geom_torsion_atom_site_label_2
_geom_torsion_atom_site_label_3
_geom_torsion_atom_site_label_4
_geom_torsion
_geom_torsion_site_symmetry_1
_geom_torsion_site_symmetry_2
_geom_torsion_site_symmetry_3
_geom_torsion_site_symmetry_4
_geom_torsion_publ_flag
C6 P1 N1 C1 -176.13(19) . . . . ?
C12 P1 N1 C1 -58.7(2) . . . . ?
C4 P1 N1 C1 66.4(2) . . . . ?
C2 B3 B4 C1 -39.46(17) . . . . ?
B8 B3 B4 C1 -137.5(2) . . . . ?
B7 B3 B4 C1 -100.9(2) . . . . ?
C2 B3 B4 B8 98.1(2) . . . . ?
C1 B3 B4 B8 137.5(2) . . . . ?
B7 B3 B4 B8 36.65(19) . . . . ?
C2 B3 B4 B9 59.9(2) . . . . ?
C1 B3 B4 B9 99.3(2) . . . . ?
B8 B3 B4 B9 -38.20(19) . . . . ?
B7 B3 B4 B9 -1.5(3) . . . . ?
C2 B3 B4 B5 -3.2(3) . . . . ?
C1 B3 B4 B5 36.26(17) . . . . ?
B8 B3 B4 B5 -101.3(2) . . . . ?
B7 B3 B4 B5 -64.6(2) . . . . ?
B8 B4 B5 C1 -100.1(2) . . . . ?
B3 B4 B5 C1 -36.90(17) . . . . ?
B9 B4 B5 C1 -137.89(19) . . . . ?
C1 B4 B5 B10 100.22(19) . . . . ?
B8 B4 B5 B10 0.1(3) . . . . ?
B3 B4 B5 B10 63.3(2) . . . . ?
B9 B4 B5 B10 -37.67(18) . . . . ?
C1 B4 B5 B6 37.17(17) . . . . ?
B8 B4 B5 B6 -62.9(2) . . . . ?
B3 B4 B5 B6 0.3(3) . . . . ?
B9 B4 B5 B6 -100.7(2) . . . . ?
C1 B4 B5 B9 137.89(19) . . . . ?
B8 B4 B5 B9 37.77(18) . . . . ?
B3 B4 B5 B9 101.0(2) . . . . ?
C1 B5 B6 C2 38.95(17) . . . . ?
B10 B5 B6 C2 -98.6(2) . . . . ?
B9 B5 B6 C2 -60.3(2) . . . . ?
B4 B5 B6 C2 2.8(2) . . . . ?
B10 B5 B6 C1 -137.6(2) . . . . ?
B9 B5 B6 C1 -99.2(2) . . . . ?
B4 B5 B6 C1 -36.19(17) . . . . ?
C1 B5 B6 B10 137.6(2) . . . . ?
B9 B5 B6 B10 38.35(19) . . . . ?
B4 B5 B6 B10 101.4(2) . . . . ?
C1 B5 B6 B11 100.4(2) . . . . ?
B10 B5 B6 B11 -37.23(19) . . . . ?
B9 B5 B6 B11 1.1(3) . . . . ?
B4 B5 B6 B11 64.2(2) . . . . ?
C1 B3 B7 C2 37.34(17) . . . . ?
B8 B3 B7 C2 135.7(2) . . . . ?
B4 B3 B7 C2 98.9(2) . . . . ?
C2 B3 B7 B8 -135.7(2) . . . . ?
C1 B3 B7 B8 -98.3(2) . . . . ?
B4 B3 B7 B8 -36.77(19) . . . . ?
C2 B3 B7 B11 -34.13(18) . . . . ?
C1 B3 B7 B11 3.2(3) . . . . ?
B8 B3 B7 B11 101.6(2) . . . . ?
B4 B3 B7 B11 64.8(2) . . . . ?
C2 B3 B7 B12 -97.5(2) . . . . ?
C1 B3 B7 B12 -60.1(3) . . . . ?
B8 B3 B7 B12 38.2(2) . . . . ?
B4 B3 B7 B12 1.4(3) . . . . ?
C2 B7 B8 B3 -38.51(18) . . . . ?
B11 B7 B8 B3 -100.0(2) . . . . ?
B12 B7 B8 B3 -137.6(2) . . . . ?
C2 B7 B8 B4 -1.6(3) . . . . ?
B3 B7 B8 B4 36.87(19) . . . . ?
B11 B7 B8 B4 -63.1(3) . . . . ?
B12 B7 B8 B4 -100.8(2) . . . . ?
C2 B7 B8 B9 61.9(2) . . . . ?
B3 B7 B8 B9 100.4(2) . . . . ?
B11 B7 B8 B9 0.4(3) . . . . ?
B12 B7 B8 B9 -37.17(19) . . . . ?
C2 B7 B8 B12 99.1(2) . . . . ?
B3 B7 B8 B12 137.6(2) . . . . ?
B11 B7 B8 B12 37.6(2) . . . . ?
C2 B3 B8 B7 38.01(18) . . . . ?
C1 B3 B8 B7 102.3(2) . . . . ?
B4 B3 B8 B7 139.0(2) . . . . ?
C2 B3 B8 B4 -100.9(2) . . . . ?
C1 B3 B8 B4 -36.67(17) . . . . ?
B7 B3 B8 B4 -139.0(2) . . . . ?
C2 B3 B8 B9 -62.9(2) . . . . ?
C1 B3 B8 B9 1.4(2) . . . . ?
B4 B3 B8 B9 38.06(18) . . . . ?
B7 B3 B8 B9 -100.9(2) . . . . ?
C2 B3 B8 B12 0.2(2) . . . . ?
C1 B3 B8 B12 64.5(2) . . . . ?
B4 B3 B8 B12 101.1(2) . . . . ?
B7 B3 B8 B12 -37.84(19) . . . . ?
C1 B4 B8 B7 0.9(3) . . . . ?
B3 B4 B8 B7 -36.95(19) . . . . ?
B9 B4 B8 B7 100.3(2) . . . . ?
B5 B4 B8 B7 62.8(2) . . . . ?
C1 B4 B8 B3 37.86(18) . . . . ?
B9 B4 B8 B3 137.3(2) . . . . ?
B5 B4 B8 B3 99.7(2) . . . . ?
C1 B4 B8 B9 -99.4(2) . . . . ?
B3 B4 B8 B9 -137.3(2) . . . . ?
B5 B4 B8 B9 -37.60(18) . . . . ?
C1 B4 B8 B12 -62.7(2) . . . . ?
B3 B4 B8 B12 -100.6(2) . . . . ?
B9 B4 B8 B12 36.74(19) . . . . ?
B5 B4 B8 B12 -0.9(3) . . . . ?
C1 B4 B9 B12 64.2(2) . . . . ?
B8 B4 B9 B12 -37.01(19) . . . . ?
B3 B4 B9 B12 1.1(3) . . . . ?
B5 B4 B9 B12 100.9(2) . . . . ?
C1 B4 B9 B5 -36.67(17) . . . . ?
B8 B4 B9 B5 -137.9(2) . . . . ?
B3 B4 B9 B5 -99.8(2) . . . . ?
C1 B4 B9 B8 101.2(2) . . . . ?
B3 B4 B9 B8 38.07(18) . . . . ?
B5 B4 B9 B8 137.9(2) . . . . ?
C1 B4 B9 B10 0.5(2) . . . . ?
B8 B4 B9 B10 -100.7(2) . . . . ?
B3 B4 B9 B10 -62.7(2) . . . . ?
B5 B4 B9 B10 37.13(18) . . . . ?
C1 B5 B9 B4 36.52(17) . . . . ?
B10 B5 B9 B4 138.2(2) . . . . ?
B6 B5 B9 B4 100.2(2) . . . . ?
C1 B5 B9 B12 -64.7(2) . . . . ?
B10 B5 B9 B12 37.01(19) . . . . ?
B6 B5 B9 B12 -1.0(3) . . . . ?
B4 B5 B9 B12 -101.2(2) . . . . ?
C1 B5 B9 B8 -0.9(2) . . . . ?
B10 B5 B9 B8 100.7(2) . . . . ?
B6 B5 B9 B8 62.8(2) . . . . ?
B4 B5 B9 B8 -37.45(18) . . . . ?
C1 B5 B9 B10 -101.67(19) . . . . ?
B6 B5 B9 B10 -37.98(18) . . . . ?
B4 B5 B9 B10 -138.2(2) . . . . ?
B7 B8 B9 B4 -101.6(2) . . . . ?
B3 B8 B9 B4 -38.04(18) . . . . ?
B12 B8 B9 B4 -138.9(2) . . . . ?
B7 B8 B9 B12 37.29(19) . . . . ?
B3 B8 B9 B12 100.8(2) . . . . ?
B4 B8 B9 B12 138.9(2) . . . . ?
B7 B8 B9 B5 -63.8(2) . . . . ?
B3 B8 B9 B5 -0.3(2) . . . . ?
B4 B8 B9 B5 37.73(18) . . . . ?
B12 B8 B9 B5 -101.1(2) . . . . ?
B7 B8 B9 B10 -1.0(3) . . . . ?
B3 B8 B9 B10 62.6(2) . . . . ?
B4 B8 B9 B10 100.6(2) . . . . ?
B12 B8 B9 B10 -38.25(19) . . . . ?
C2 B6 B10 B11 -38.16(17) . . . . ?
C1 B6 B10 B11 -102.0(2) . . . . ?
B5 B6 B10 B11 -138.4(2) . . . . ?
C2 B6 B10 B5 100.3(2) . . . . ?
C1 B6 B10 B5 36.40(17) . . . . ?
B11 B6 B10 B5 138.4(2) . . . . ?
C2 B6 B10 B9 62.2(2) . . . . ?
C1 B6 B10 B9 -1.7(2) . . . . ?
B11 B6 B10 B9 100.3(2) . . . . ?
B5 B6 B10 B9 -38.10(18) . . . . ?
C2 B6 B10 B12 -0.7(2) . . . . ?
C1 B6 B10 B12 -64.5(2) . . . . ?
B11 B6 B10 B12 37.49(18) . . . . ?
B5 B6 B10 B12 -100.9(2) . . . . ?
C1 B5 B10 B6 -38.14(18) . . . . ?
B9 B5 B10 B6 -137.2(2) . . . . ?
B4 B5 B10 B6 -99.9(2) . . . . ?
C1 B5 B10 B11 -0.8(3) . . . . ?
B6 B5 B10 B11 37.31(19) . . . . ?
B9 B5 B10 B11 -99.9(2) . . . . ?
B4 B5 B10 B11 -62.6(2) . . . . ?
C1 B5 B10 B9 99.1(2) . . . . ?
B6 B5 B10 B9 137.2(2) . . . . ?
B4 B5 B10 B9 37.36(18) . . . . ?
C1 B5 B10 B12 62.4(2) . . . . ?
B6 B5 B10 B12 100.6(2) . . . . ?
B9 B5 B10 B12 -36.67(19) . . . . ?
B4 B5 B10 B12 0.7(3) . . . . ?
B4 B9 B10 B6 0.8(3) . . . . ?
B12 B9 B10 B6 -100.5(2) . . . . ?
B5 B9 B10 B6 38.27(18) . . . . ?
B8 B9 B10 B6 -62.2(2) . . . . ?
B4 B9 B10 B11 64.1(2) . . . . ?
B12 B9 B10 B11 -37.16(19) . . . . ?
B5 B9 B10 B11 101.6(2) . . . . ?
B8 B9 B10 B11 1.1(3) . . . . ?
B4 B9 B10 B5 -37.47(18) . . . . ?
B12 B9 B10 B5 -138.8(2) . . . . ?
B8 B9 B10 B5 -100.5(2) . . . . ?
B4 B9 B10 B12 101.3(2) . . . . ?
B5 B9 B10 B12 138.8(2) . . . . ?
B8 B9 B10 B12 38.27(19) . . . . ?
B6 B10 B11 C2 38.50(18) . . . . ?
B5 B10 B11 C2 1.1(3) . . . . ?
B9 B10 B11 C2 -62.3(2) . . . . ?
B12 B10 B11 C2 -99.3(2) . . . . ?
B5 B10 B11 B6 -37.42(19) . . . . ?
B9 B10 B11 B6 -100.8(2) . . . . ?
B12 B10 B11 B6 -137.8(2) . . . . ?
B6 B10 B11 B7 99.9(2) . . . . ?
B5 B10 B11 B7 62.5(3) . . . . ?
B9 B10 B11 B7 -0.8(3) . . . . ?
B12 B10 B11 B7 -37.91(19) . . . . ?
B6 B10 B11 B12 137.8(2) . . . . ?
B5 B10 B11 B12 100.4(2) . . . . ?
B9 B10 B11 B12 37.07(19) . . . . ?
C1 B6 B11 C2 -37.30(17) . . . . ?
B10 B6 B11 C2 -135.6(2) . . . . ?
B5 B6 B11 C2 -98.4(2) . . . . ?
C2 B6 B11 B10 135.6(2) . . . . ?
C1 B6 B11 B10 98.3(2) . . . . ?
B5 B6 B11 B10 37.19(18) . . . . ?
C2 B6 B11 B7 34.12(18) . . . . ?
C1 B6 B11 B7 -3.2(2) . . . . ?
B10 B6 B11 B7 -101.5(2) . . . . ?
B5 B6 B11 B7 -64.3(2) . . . . ?
C2 B6 B11 B12 97.6(2) . . . . ?
C1 B6 B11 B12 60.3(2) . . . . ?
B10 B6 B11 B12 -38.02(19) . . . . ?
B5 B6 B11 B12 -0.8(3) . . . . ?
B8 B7 B11 C2 97.8(2) . . . . ?
B3 B7 B11 C2 34.32(18) . . . . ?
B12 B7 B11 C2 135.70(19) . . . . ?
C2 B7 B11 B10 -97.5(2) . . . . ?
B8 B7 B11 B10 0.3(3) . . . . ?
B3 B7 B11 B10 -63.2(2) . . . . ?
B12 B7 B11 B10 38.16(19) . . . . ?
C2 B7 B11 B6 -34.31(17) . . . . ?
B8 B7 B11 B6 63.5(2) . . . . ?
B3 B7 B11 B6 0.0(3) . . . . ?
B12 B7 B11 B6 101.4(2) . . . . ?
C2 B7 B11 B12 -135.70(19) . . . . ?
B8 B7 B11 B12 -37.90(19) . . . . ?
B3 B7 B11 B12 -101.4(2) . . . . ?
C2 B11 B12 B7 -38.20(18) . . . . ?
B10 B11 B12 B7 -137.7(2) . . . . ?
B6 B11 B12 B7 -100.1(2) . . . . ?
C2 B11 B12 B9 62.1(2) . . . . ?
B10 B11 B12 B9 -37.43(19) . . . . ?
B6 B11 B12 B9 0.2(3) . . . . ?
B7 B11 B12 B9 100.3(2) . . . . ?
C2 B11 B12 B8 -1.1(3) . . . . ?
B10 B11 B12 B8 -100.7(2) . . . . ?
B6 B11 B12 B8 -63.0(2) . . . . ?
B7 B11 B12 B8 37.07(19) . . . . ?
C2 B11 B12 B10 99.5(2) . . . . ?
B6 B11 B12 B10 37.67(19) . . . . ?
B7 B11 B12 B10 137.7(2) . . . . ?
C2 B7 B12 B11 38.18(18) . . . . ?
B8 B7 B12 B11 138.0(2) . . . . ?
B3 B7 B12 B11 100.1(2) . . . . ?
C2 B7 B12 B9 -62.7(2) . . . . ?
B8 B7 B12 B9 37.18(19) . . . . ?
B3 B7 B12 B9 -0.8(3) . . . . ?
B11 B7 B12 B9 -100.8(2) . . . . ?
C2 B7 B12 B8 -99.8(2) . . . . ?
B3 B7 B12 B8 -37.96(19) . . . . ?
B11 B7 B12 B8 -138.0(2) . . . . ?
C2 B7 B12 B10 0.8(2) . . . . ?
B8 B7 B12 B10 100.6(2) . . . . ?
B3 B7 B12 B10 62.6(2) . . . . ?
B11 B7 B12 B10 -37.42(18) . . . . ?
B4 B9 B12 B11 -63.4(3) . . . . ?
B5 B9 B12 B11 0.5(3) . . . . ?
B8 B9 B12 B11 -100.1(2) . . . . ?
B10 B9 B12 B11 37.16(19) . . . . ?
B4 B9 B12 B7 -0.2(3) . . . . ?
B5 B9 B12 B7 63.7(3) . . . . ?
B8 B9 B12 B7 -36.9(2) . . . . ?
B10 B9 B12 B7 100.4(2) . . . . ?
B4 B9 B12 B8 36.74(19) . . . . ?
B5 B9 B12 B8 100.6(2) . . . . ?
B10 B9 B12 B8 137.3(2) . . . . ?
B4 B9 B12 B10 -100.5(2) . . . . ?
B5 B9 B12 B10 -36.70(19) . . . . ?
B8 B9 B12 B10 -137.3(2) . . . . ?
B7 B8 B12 B11 -37.33(19) . . . . ?
B3 B8 B12 B11 0.6(3) . . . . ?
B4 B8 B12 B11 64.1(2) . . . . ?
B9 B8 B12 B11 100.9(2) . . . . ?
B3 B8 B12 B7 37.92(19) . . . . ?
B4 B8 B12 B7 101.4(2) . . . . ?
B9 B8 B12 B7 138.3(2) . . . . ?
B7 B8 B12 B9 -138.3(2) . . . . ?
B3 B8 B12 B9 -100.3(2) . . . . ?
B4 B8 B12 B9 -36.88(19) . . . . ?
B7 B8 B12 B10 -100.1(2) . . . . ?
B3 B8 B12 B10 -62.2(2) . . . . ?
B4 B8 B12 B10 1.3(3) . . . . ?
B9 B8 B12 B10 38.16(19) . . . . ?
B6 B10 B12 B11 -37.63(18) . . . . ?
B5 B10 B12 B11 -101.3(2) . . . . ?
B9 B10 B12 B11 -138.2(2) . . . . ?
B6 B10 B12 B7 -0.1(2) . . . . ?
B11 B10 B12 B7 37.58(18) . . . . ?
B5 B10 B12 B7 -63.8(2) . . . . ?
B9 B10 B12 B7 -100.6(2) . . . . ?
B6 B10 B12 B9 100.5(2) . . . . ?
B11 B10 B12 B9 138.2(2) . . . . ?
B5 B10 B12 B9 36.83(18) . . . . ?
B6 B10 B12 B8 62.5(2) . . . . ?
B11 B10 B12 B8 100.1(2) . . . . ?
B5 B10 B12 B8 -1.2(3) . . . . ?
B9 B10 B12 B8 -38.05(19) . . . . ?
P1 N1 C1 B4 -98.9(2) . . . . ?
P1 N1 C1 B5 -18.1(3) . . . . ?
P1 N1 C1 B3 -169.90(16) . . . . ?
P1 N1 C1 B6 58.7(3) . . . . ?
P1 N1 C1 C2 125.20(19) . . . . ?
B8 B4 C1 N1 -138.8(2) . . . . ?
B3 B4 C1 N1 -101.0(2) . . . . ?
B9 B4 C1 N1 157.8(2) . . . . ?
B5 B4 C1 N1 120.5(2) . . . . ?
B8 B4 C1 B5 100.6(2) . . . . ?
B3 B4 C1 B5 138.49(19) . . . . ?
B9 B4 C1 B5 37.25(18) . . . . ?
B8 B4 C1 B3 -37.85(19) . . . . ?
B9 B4 C1 B3 -101.2(2) . . . . ?
B5 B4 C1 B3 -138.49(19) . . . . ?
B8 B4 C1 B6 61.8(2) . . . . ?
B3 B4 C1 B6 99.6(2) . . . . ?
B9 B4 C1 B6 -1.6(2) . . . . ?
B5 B4 C1 B6 -38.85(18) . . . . ?
B8 B4 C1 C2 0.2(2) . . . . ?
B3 B4 C1 C2 38.01(17) . . . . ?
B9 B4 C1 C2 -63.2(2) . . . . ?
B5 B4 C1 C2 -100.48(18) . . . . ?
B10 B5 C1 N1 146.0(2) . . . . ?
B6 B5 C1 N1 108.3(3) . . . . ?
B9 B5 C1 N1 -150.3(2) . . . . ?
B4 B5 C1 N1 -113.1(3) . . . . ?
B10 B5 C1 B4 -100.8(2) . . . . ?
B6 B5 C1 B4 -138.56(19) . . . . ?
B9 B5 C1 B4 -37.17(17) . . . . ?
B10 B5 C1 B3 -61.8(2) . . . . ?
B6 B5 C1 B3 -99.5(2) . . . . ?
B9 B5 C1 B3 1.9(2) . . . . ?
B4 B5 C1 B3 39.06(18) . . . . ?
B10 B5 C1 B6 37.74(19) . . . . ?
B9 B5 C1 B6 101.4(2) . . . . ?
B4 B5 C1 B6 138.56(19) . . . . ?
B10 B5 C1 C2 0.2(2) . . . . ?
B6 B5 C1 C2 -37.50(17) . . . . ?
B9 B5 C1 C2 63.9(2) . . . . ?
B4 B5 C1 C2 101.06(18) . . . . ?
C2 B3 C1 N1 -106.7(2) . . . . ?
B8 B3 C1 N1 154.57(19) . . . . ?
B4 B3 C1 N1 117.1(2) . . . . ?
B7 B3 C1 N1 -142.6(2) . . . . ?
C2 B3 C1 B4 136.26(19) . . . . ?
B8 B3 C1 B4 37.51(18) . . . . ?
B7 B3 C1 B4 100.4(2) . . . . ?
C2 B3 C1 B5 96.68(19) . . . . ?
B8 B3 C1 B5 -2.1(2) . . . . ?
B4 B3 C1 B5 -39.58(18) . . . . ?
B7 B3 C1 B5 60.8(2) . . . . ?
C2 B3 C1 B6 30.70(17) . . . . ?
B8 B3 C1 B6 -68.1(2) . . . . ?
B4 B3 C1 B6 -105.6(2) . . . . ?
B7 B3 C1 B6 -5.2(2) . . . . ?
B8 B3 C1 C2 -98.8(2) . . . . ?
B4 B3 C1 C2 -136.26(19) . . . . ?
B7 B3 C1 C2 -35.91(17) . . . . ?
C2 B6 C1 N1 102.9(2) . . . . ?
B10 B6 C1 N1 -158.0(2) . . . . ?
B11 B6 C1 N1 138.9(2) . . . . ?
B5 B6 C1 N1 -120.6(2) . . . . ?
C2 B6 C1 B4 -97.06(19) . . . . ?
B10 B6 C1 B4 2.1(2) . . . . ?
B11 B6 C1 B4 -61.0(2) . . . . ?
B5 B6 C1 B4 39.47(19) . . . . ?
C2 B6 C1 B5 -136.5(2) . . . . ?
B10 B6 C1 B5 -37.38(18) . . . . ?
B11 B6 C1 B5 -100.5(2) . . . . ?
C2 B6 C1 B3 -30.86(18) . . . . ?
B10 B6 C1 B3 68.3(2) . . . . ?
B11 B6 C1 B3 5.2(2) . . . . ?
B5 B6 C1 B3 105.7(2) . . . . ?
B10 B6 C1 C2 99.2(2) . . . . ?
B11 B6 C1 C2 36.06(17) . . . . ?
B5 B6 C1 C2 136.5(2) . . . . ?
B8 B7 C2 C3 145.0(2) . . . . ?
B3 B7 C2 C3 106.0(3) . . . . ?
B11 B7 C2 C3 -112.8(2) . . . . ?
B12 B7 C2 C3 -151.7(2) . . . . ?
B8 B7 C2 B11 -102.1(2) . . . . ?
B3 B7 C2 B11 -141.14(19) . . . . ?
B12 B7 C2 B11 -38.87(18) . . . . ?
B8 B7 C2 B6 -64.5(2) . . . . ?
B3 B7 C2 B6 -103.5(2) . . . . ?
B11 B7 C2 B6 37.60(18) . . . . ?
B12 B7 C2 B6 -1.3(3) . . . . ?
B8 B7 C2 B3 39.02(19) . . . . ?
B11 B7 C2 B3 141.14(19) . . . . ?
B12 B7 C2 B3 102.3(2) . . . . ?
B8 B7 C2 C1 1.8(3) . . . . ?
B3 B7 C2 C1 -37.24(18) . . . . ?
B11 B7 C2 C1 103.89(19) . . . . ?
B12 B7 C2 C1 65.0(2) . . . . ?
B10 B11 C2 C3 -144.6(2) . . . . ?
B6 B11 C2 C3 -105.7(3) . . . . ?
B7 B11 C2 C3 113.2(3) . . . . ?
B12 B11 C2 C3 152.1(2) . . . . ?
B10 B11 C2 B7 102.2(2) . . . . ?
B6 B11 C2 B7 141.13(19) . . . . ?
B12 B11 C2 B7 38.95(18) . . . . ?
B10 B11 C2 B6 -38.92(19) . . . . ?
B7 B11 C2 B6 -141.13(19) . . . . ?
B12 B11 C2 B6 -102.2(2) . . . . ?
B10 B11 C2 B3 64.6(3) . . . . ?
B6 B11 C2 B3 103.5(2) . . . . ?
B7 B11 C2 B3 -37.63(19) . . . . ?
B12 B11 C2 B3 1.3(3) . . . . ?
B10 B11 C2 C1 -1.0(3) . . . . ?
B6 B11 C2 C1 37.96(18) . . . . ?
B7 B11 C2 C1 -103.2(2) . . . . ?
B12 B11 C2 C1 -64.2(2) . . . . ?
C1 B6 C2 C3 -106.5(2) . . . . ?
B10 B6 C2 C3 153.5(2) . . . . ?
B11 B6 C2 C3 114.6(2) . . . . ?
B5 B6 C2 C3 -143.9(2) . . . . ?
C1 B6 C2 B7 101.2(2) . . . . ?
B10 B6 C2 B7 1.2(2) . . . . ?
B11 B6 C2 B7 -37.73(19) . . . . ?
B5 B6 C2 B7 63.8(2) . . . . ?
C1 B6 C2 B11 138.92(19) . . . . ?
B10 B6 C2 B11 38.96(18) . . . . ?
B5 B6 C2 B11 101.6(2) . . . . ?
C1 B6 C2 B3 32.35(19) . . . . ?
B10 B6 C2 B3 -67.6(2) . . . . ?
B11 B6 C2 B3 -106.6(2) . . . . ?
B5 B6 C2 B3 -5.0(3) . . . . ?
B10 B6 C2 C1 -99.96(19) . . . . ?
B11 B6 C2 C1 -138.92(19) . . . . ?
B5 B6 C2 C1 -37.35(17) . . . . ?
C1 B3 C2 C3 106.1(2) . . . . ?
B8 B3 C2 C3 -153.4(2) . . . . ?
B4 B3 C2 C3 143.9(2) . . . . ?
B7 B3 C2 C3 -114.8(2) . . . . ?
C1 B3 C2 B7 -139.18(19) . . . . ?
B8 B3 C2 B7 -38.68(18) . . . . ?
B4 B3 C2 B7 -101.3(2) . . . . ?
C1 B3 C2 B11 -101.4(2) . . . . ?
B8 B3 C2 B11 -0.9(3) . . . . ?
B4 B3 C2 B11 -63.6(2) . . . . ?
B7 B3 C2 B11 37.7(2) . . . . ?
C1 B3 C2 B6 -32.65(19) . . . . ?
B8 B3 C2 B6 67.8(2) . . . . ?
B4 B3 C2 B6 5.2(3) . . . . ?
B7 B3 C2 B6 106.5(2) . . . . ?
B8 B3 C2 C1 100.5(2) . . . . ?
B4 B3 C2 C1 37.84(17) . . . . ?
B7 B3 C2 C1 139.18(19) . . . . ?
N1 C1 C2 C3 -4.4(3) . . . . ?
B4 C1 C2 C3 -147.1(2) . . . . ?
B5 C1 C2 C3 146.6(2) . . . . ?
B3 C1 C2 C3 -107.5(2) . . . . ?
B6 C1 C2 C3 107.4(2) . . . . ?
N1 C1 C2 B7 141.5(2) . . . . ?
B4 C1 C2 B7 -1.2(2) . . . . ?
B5 C1 C2 B7 -67.5(2) . . . . ?
B3 C1 C2 B7 38.38(19) . . . . ?
B6 C1 C2 B7 -106.7(2) . . . . ?
N1 C1 C2 B11 -150.5(2) . . . . ?
B4 C1 C2 B11 66.7(2) . . . . ?
B5 C1 C2 B11 0.5(2) . . . . ?
B3 C1 C2 B11 106.4(2) . . . . ?
B6 C1 C2 B11 -38.73(19) . . . . ?
N1 C1 C2 B6 -111.8(2) . . . . ?
B4 C1 C2 B6 105.5(2) . . . . ?
B5 C1 C2 B6 39.20(18) . . . . ?
B3 C1 C2 B6 145.1(2) . . . . ?
N1 C1 C2 B3 103.2(2) . . . . ?
B4 C1 C2 B3 -39.62(18) . . . . ?
B5 C1 C2 B3 -105.9(2) . . . . ?
B6 C1 C2 B3 -145.1(2) . . . . ?
N1 P1 C4 C5 51.0(2) . . . . ?
C6 P1 C4 C5 -66.18(19) . . . . ?
C12 P1 C4 C5 -178.05(17) . . . . ?
P1 C4 C5 P2 -175.76(12) . . . . ?
C24 P2 C5 C4 172.27(16) . . . . ?
C18 P2 C5 C4 60.53(19) . . . . ?
Pd1 P2 C5 C4 -64.72(18) . . . . ?
N1 P1 C6 C7 1.7(2) . . . . ?
C12 P1 C6 C7 -123.32(19) . . . . ?
C4 P1 C6 C7 124.79(19) . . . . ?
N1 P1 C6 C11 -178.43(18) . . . . ?
C12 P1 C6 C11 56.6(2) . . . . ?
C4 P1 C6 C11 -55.3(2) . . . . ?
C11 C6 C7 C8 -0.7(3) . . . . ?
P1 C6 C7 C8 179.21(17) . . . . ?
C6 C7 C8 C9 1.6(3) . . . . ?
C7 C8 C9 C10 -0.7(4) . . . . ?
C8 C9 C10 C11 -1.1(4) . . . . ?
C9 C10 C11 C6 1.9(4) . . . . ?
C7 C6 C11 C10 -1.0(3) . . . . ?
P1 C6 C11 C10 179.05(18) . . . . ?
N1 P1 C12 C17 107.6(2) . . . . ?
C6 P1 C12 C17 -134.7(2) . . . . ?
C4 P1 C12 C17 -22.2(2) . . . . ?
N1 P1 C12 C13 -68.0(2) . . . . ?
C6 P1 C12 C13 49.7(2) . . . . ?
C4 P1 C12 C13 162.2(2) . . . . ?
C17 C12 C13 C14 0.1(4) . . . . ?
P1 C12 C13 C14 175.9(2) . . . . ?
C12 C13 C14 C15 0.4(5) . . . . ?
C13 C14 C15 C16 -0.4(5) . . . . ?
C14 C15 C16 C17 0.0(5) . . . . ?
C15 C16 C17 C12 0.5(4) . . . . ?
C13 C12 C17 C16 -0.5(4) . . . . ?
P1 C12 C17 C16 -176.1(2) . . . . ?
C24 P2 C18 C19 152.39(19) . . . . ?
C5 P2 C18 C19 -96.4(2) . . . . ?
Pd1 P2 C18 C19 27.4(2) . . . . ?
C24 P2 C18 C23 -34.0(2) . . . . ?
C5 P2 C18 C23 77.3(2) . . . . ?
Pd1 P2 C18 C23 -158.94(17) . . . . ?
C23 C18 C19 C20 0.0(4) . . . . ?
P2 C18 C19 C20 173.6(2) . . . . ?
C18 C19 C20 C21 -0.1(4) . . . . ?
C19 C20 C21 C22 -0.1(4) . . . . ?
C20 C21 C22 C23 0.3(4) . . . . ?
C21 C22 C23 C18 -0.4(4) . . . . ?
C19 C18 C23 C22 0.3(4) . . . . ?
P2 C18 C23 C22 -173.36(19) . . . . ?
C18 P2 C24 C29 -61.1(4) . . . . ?
C5 P2 C24 C29 -170.0(3) . . . . ?
Pd1 P2 C24 C29 66.1(4) . . . . ?
C18 P2 C24 C29A -97.6(4) . . . . ?
C5 P2 C24 C29A 153.5(4) . . . . ?
Pd1 P2 C24 C29A 29.5(4) . . . . ?
C18 P2 C24 C25 121.2(3) . . . . ?
C5 P2 C24 C25 12.3(3) . . . . ?
Pd1 P2 C24 C25 -111.7(3) . . . . ?
C18 P2 C24 C25A 76.7(3) . . . . ?
C5 P2 C24 C25A -32.1(3) . . . . ?
Pd1 P2 C24 C25A -156.1(3) . . . . ?
C29 C24 C25 C26 4.4(7) . . . . ?
P2 C24 C25 C26 -177.9(4) . . . . ?
C24 C25 C26 C27 -2.2(8) . . . . ?
C25 C26 C27 C28 -0.5(7) . . . . ?
C26 C27 C28 C29 1.1(8) . . . . ?
C25 C24 C29 C28 -3.8(8) . . . . ?
P2 C24 C29 C28 178.4(5) . . . . ?
C27 C28 C29 C24 1.1(10) . . . . ?
C29A C24 C25A C26A -4.6(7) . . . . ?
P2 C24 C25A C26A -179.2(4) . . . . ?
C24 C25A C26A C27A 2.3(8) . . . . ?
C25A C26A C27A C28A 1.3(8) . . . . ?
C26A C27A C28A C29A -2.4(9) . . . . ?
C27A C28A C29A C24 -0.1(10) . . . . ?
C25A C24 C29A C28A 3.5(8) . . . . ?
P2 C24 C29A C28A 178.2(5) . . . . ?
C3S O2S C1S O1S 47.1(14) . . . . ?
C3S O2S C1S C2S -156.5(10) . . . . ?
C1S O2S C3S C4S -119.1(13) . . . . ?
C3A O2A C1A O1A 14.5(12) . . . . ?
C3A O2A C1A C2A -174.4(8) . . . . ?
C1A O2A C3A C4A 164.6(8) . . . . ?
C7S O4S C5S O3S -0.1(8) . . . . ?
C7S O4S C5S C6S 178.5(5) . . . . ?
C5S O4S C7S C8S -176.9(4) . . . . ?
